data_7123491
loop_
_publ_author_name
'Gharpure, Santosh J.'
'Vishwakarma, Dharmendra S.'
'Patel, Raj Kumar'

_publ_section_title
;
 TMSOTf Mediated &#x2018;5/6-endo-dig&#x2019; Reductive Hydroamination for
 the Stereoselective Synthesis of Pyrrolidine and Piperidine derivatives
;
_journal_name_full 'Chemical Communications'
_journal_paper_doi 10.1039/C9CC03127H
_journal_year 2019
_chemical_absolute_configuration unk
_chemical_formula_moiety 'C25 H27 N O2 S'
_chemical_formula_sum 'C25 H27 N O2 S'
_chemical_formula_weight 405.53
_space_group_crystal_system orthorhombic
_space_group_IT_number 19
_space_group_name_Hall 'P 2ac 2ab'
_space_group_name_H-M_alt 'P 21 21 21'
_symmetry_space_group_name_Hall 'P 2ac 2ab'
_symmetry_space_group_name_H-M 'P 21 21 21'
_atom_sites_solution_hydrogens geom
_atom_sites_solution_primary direct
_audit_creation_date 2018-10-18
_audit_creation_method
;
Olex2 1.2-ac3
(compiled 2017.08.10 svn.r3458 for OlexSys, GUI svn.r5381)
;
_audit_update_record
;
2019-04-02 deposited with the CCDC.    2019-05-17 downloaded from the CCDC.
;
_cell_angle_alpha 90
_cell_angle_beta 90
_cell_angle_gamma 90
_cell_formula_units_Z 4
_cell_length_a 9.2849(3)
_cell_length_b 11.8237(3)
_cell_length_c 19.1053(5)
_cell_measurement_reflns_used 9231
_cell_measurement_temperature 150
_cell_measurement_theta_max 31.0550
_cell_measurement_theta_min 2.0480
_cell_volume 2097.42(10)
_computing_cell_refinement 'CrystalClear-SM Expert 2.0 r7 (Rigaku, 2011)'
_computing_data_collection 'CrystalClear-SM Expert 2.0 r7 (Rigaku, 2011)'
_computing_data_reduction 'CrystalClear-SM Expert 2.0 r7 (Rigaku, 2011)'
_computing_molecular_graphics 'Olex2 (Dolomanov et al., 2009)'
_computing_publication_material 'Olex2 (Dolomanov et al., 2009)'
_computing_structure_refinement 'ShelXL (Sheldrick, 2015)'
_computing_structure_solution 'ShelXT (Sheldrick, 2015)'
_diffrn_ambient_temperature 150
_diffrn_detector CCD
_diffrn_detector_area_resol_mean 28.5714
_diffrn_detector_type 'Rigaku Saturn724+'
_diffrn_measured_fraction_theta_full 0.996
_diffrn_measured_fraction_theta_max 0.996
_diffrn_measurement_details
;
List of Runs (angles in degrees, time in seconds):

  # Type    Start    End  Width  t~exp~   \w     \q     \k     \f   Frames
#--------------------------------------------------------------------------
  1  \w   -110.00  70.00   0.50    8.00    --  -20.00   0.00 -36.00  360
  2  \w    -20.00  54.00   0.50    8.00    --  -20.00  72.00 -36.00  148
;
_diffrn_measurement_device 'AFC12 (Right): Kappa 3 circle'
_diffrn_measurement_device_type 'Rigaku Saturn724+ (2x2 bin mode)'
_diffrn_measurement_method 'profile data from \w-scans'
_diffrn_measurement_specimen_support 'Mitegen 50um'
_diffrn_orient_matrix_type 'CrysAlisPro convention (1999,Acta A55,543-557)'
_diffrn_orient_matrix_UB_11 0.0484482000
_diffrn_orient_matrix_UB_12 0.0277401000
_diffrn_orient_matrix_UB_13 -0.0229823000
_diffrn_orient_matrix_UB_21 -0.0230226000
_diffrn_orient_matrix_UB_22 -0.0353567000
_diffrn_orient_matrix_UB_23 -0.0278163000
_diffrn_orient_matrix_UB_31 -0.0544023000
_diffrn_orient_matrix_UB_32 0.0397538000
_diffrn_orient_matrix_UB_33 -0.0087015000
_diffrn_radiation_collimation 0.3
_diffrn_radiation_monochromator Confocal
_diffrn_radiation_probe x-ray
_diffrn_radiation_type MoK\a
_diffrn_radiation_wavelength 0.71073
_diffrn_reflns_av_R_equivalents 0.0499
_diffrn_reflns_av_unetI/netI 0.0483
_diffrn_reflns_Laue_measured_fraction_full 0.996
_diffrn_reflns_Laue_measured_fraction_max 0.996
_diffrn_reflns_limit_h_max 11
_diffrn_reflns_limit_h_min -10
_diffrn_reflns_limit_k_max 14
_diffrn_reflns_limit_k_min -12
_diffrn_reflns_limit_l_max 22
_diffrn_reflns_limit_l_min -22
_diffrn_reflns_number 9922
_diffrn_reflns_point_group_measured_fraction_full 0.993
_diffrn_reflns_point_group_measured_fraction_max 0.993
_diffrn_reflns_theta_full 24.998
_diffrn_reflns_theta_max 24.998
_diffrn_reflns_theta_min 2.132
_diffrn_source 'Rotating Anode'
_diffrn_source_current 24.0
_diffrn_source_power 1.2
_diffrn_source_target Mo
_diffrn_source_type 'Rotating Anode'
_diffrn_source_voltage 50.0
_exptl_absorpt_coefficient_mu 0.176
_exptl_absorpt_correction_T_max 1.00000
_exptl_absorpt_correction_T_min 0.40824
_exptl_absorpt_correction_type multi-scan
_exptl_absorpt_process_details
;
CrysAlisPro 1.171.39.46 (Rigaku Oxford Diffraction, 2018)
Empirical absorption correction using spherical harmonics,
 implemented in SCALE3 ABSPACK scaling algorithm.
;
_exptl_crystal_colour colourless
_exptl_crystal_colour_primary colourless
_exptl_crystal_density_diffrn 1.284
_exptl_crystal_description block
_exptl_crystal_F_000 864
_exptl_crystal_size_max 0.281
_exptl_crystal_size_mid 0.275
_exptl_crystal_size_min 0.266
_refine_diff_density_max 0.233
_refine_diff_density_min -0.331
_refine_diff_density_rms 0.062
_refine_ls_abs_structure_details
;
 Flack x determined using 1372 quotients [(I+)-(I-)]/[(I+)+(I-)]
 (Parsons, Flack and Wagner, Acta Cryst. B69 (2013) 249-259).
;
_refine_ls_abs_structure_Flack 0.03(5)
_refine_ls_extinction_method none
_refine_ls_goodness_of_fit_ref 1.043
_refine_ls_hydrogen_treatment constr
_refine_ls_matrix_type full
_refine_ls_number_parameters 263
_refine_ls_number_reflns 3654
_refine_ls_number_restraints 0
_refine_ls_restrained_S_all 1.043
_refine_ls_R_factor_all 0.0389
_refine_ls_R_factor_gt 0.0355
_refine_ls_shift/su_max 0.000
_refine_ls_shift/su_mean 0.000
_refine_ls_structure_factor_coef Fsqd
_refine_ls_weighting_details 'w=1/[\s^2^(Fo^2^)+(0.0422P)^2^+0.3755P] where P=(Fo^2^+2Fc^2^)/3'
_refine_ls_weighting_scheme calc
_refine_ls_wR_factor_gt 0.0823
_refine_ls_wR_factor_ref 0.0847
_reflns_Friedel_coverage 0.738
_reflns_Friedel_fraction_full 0.989
_reflns_Friedel_fraction_max 0.989
_reflns_number_gt 3451
_reflns_number_total 3654
_reflns_threshold_expression 'I > 2\s(I)'
_cod_data_source_file c9cc03127h2.cif
_cod_data_source_block sjg-rp-03-235_mo
_cod_original_cell_volume 2097.41(10)
_cod_database_code 7123491
_shelx_shelxl_version_number 2018/3
_shelx_space_group_comment
;
The symmetry employed for this shelxl refinement is uniquely defined
by the following loop, which should always be used as a source of
symmetry information in preference to the above space-group names.
They are only intended as comments.
;
_reflns_odcompleteness_completeness 93.03
_reflns_odcompleteness_iscentric 1
_reflns_odcompleteness_theta 31.06
_olex2_refinement_description
;
1. Fixed Uiso
 At 1.2 times of:
  All C(H) groups, All C(H,H) groups
 At 1.5 times of:
  All C(H,H,H) groups
2.a Ternary CH refined with riding coordinates:
 C8(H8), C12(H12)
2.b Secondary CH2 refined with riding coordinates:
 C9(H9A,H9B), C10(H10A,H10B), C7(H7A,H7B), C11(H11A,H11B)
2.c Aromatic/amide H refined with riding coordinates:
 C21(H21), C20(H20), C5(H5), C1(H1), C24(H24), C23(H23), C2(H2), C17(H17),
 C4(H4), C18(H18), C16(H16), C3(H3), C14(H14), C15(H15)
2.d Idealised Me refined as rotating group:
 C25(H25A,H25B,H25C)
;
_olex2_submission_special_instructions 'No special instructions were received'
_oxdiff_exptl_absorpt_empirical_details
;
Empirical correction (ABSPACK) includes:
- Absorption correction using spherical harmonics
- Frame scaling
- Detector area scaling
;
_oxdiff_exptl_absorpt_empirical_full_max 1.702
_oxdiff_exptl_absorpt_empirical_full_min 0.685

loop_
_space_group_symop_operation_xyz
'x, y, z'
'-x+1/2, -y, z+1/2'
'-x, y+1/2, -z+1/2'
'x+1/2, -y+1/2, -z'

loop_
_atom_site_label
_atom_site_type_symbol
_atom_site_fract_x
_atom_site_fract_y
_atom_site_fract_z
_atom_site_U_iso_or_equiv
_atom_site_adp_type
_atom_site_occupancy
_atom_site_site_symmetry_order
_atom_site_calc_flag
_atom_site_refinement_flags_posn
S1 S 0.70786(7) 0.76339(5) 0.14960(4) 0.02455(18) Uani 1 1 d .
O1 O 0.7273(2) 0.81474(15) 0.08230(11) 0.0311(5) Uani 1 1 d .
O2 O 0.7481(2) 0.82458(16) 0.21128(11) 0.0333(5) Uani 1 1 d .
C21 C 0.9262(3) 0.4883(2) 0.21409(15) 0.0299(6) Uani 1 1 d .
H21 H 0.962180 0.459429 0.257056 0.036 Uiso 1 1 calc R
N1 N 0.5382(2) 0.73082(18) 0.15613(11) 0.0229(5) Uani 1 1 d .
C20 C 0.8578(3) 0.5923(2) 0.21312(15) 0.0284(6) Uani 1 1 d .
H20 H 0.846904 0.634272 0.255190 0.034 Uiso 1 1 calc R
C6 C 0.3554(3) 0.7142(2) 0.33481(14) 0.0240(6) Uani 1 1 d .
C22 C 0.9430(3) 0.4254(2) 0.15293(15) 0.0251(6) Uani 1 1 d .
C19 C 0.8053(3) 0.6349(2) 0.15076(14) 0.0235(6) Uani 1 1 d .
C5 C 0.4284(3) 0.7730(2) 0.38675(14) 0.0331(7) Uani 1 1 d .
H5 H 0.489844 0.833842 0.373947 0.040 Uiso 1 1 calc R
C1 C 0.2678(3) 0.6243(2) 0.35517(15) 0.0292(6) Uani 1 1 d .
H1 H 0.216914 0.582516 0.320661 0.035 Uiso 1 1 calc R
C9 C 0.4466(3) 0.5542(2) 0.20793(14) 0.0288(6) Uani 1 1 d .
H9A H 0.532597 0.510344 0.193784 0.035 Uiso 1 1 calc R
H9B H 0.407636 0.520015 0.251265 0.035 Uiso 1 1 calc R
C24 C 0.8207(3) 0.5736(2) 0.08902(15) 0.0303(7) Uani 1 1 d .
H24 H 0.784216 0.602539 0.046158 0.036 Uiso 1 1 calc R
C25 C 1.0168(3) 0.3122(2) 0.15526(17) 0.0313(6) Uani 1 1 d .
H25A H 1.121070 0.323258 0.159349 0.047 Uiso 1 1 calc GR
H25B H 0.995548 0.270285 0.112227 0.047 Uiso 1 1 calc GR
H25C H 0.981862 0.269270 0.195724 0.047 Uiso 1 1 calc GR
C10 C 0.3336(3) 0.5475(2) 0.15035(16) 0.0306(6) Uani 1 1 d .
H10A H 0.308228 0.467378 0.141664 0.037 Uiso 1 1 calc R
H10B H 0.245349 0.587687 0.165402 0.037 Uiso 1 1 calc R
C23 C 0.8895(3) 0.4705(2) 0.09082(15) 0.0316(7) Uani 1 1 d .
H23 H 0.900799 0.429032 0.048592 0.038 Uiso 1 1 calc R
C2 C 0.2539(3) 0.5951(2) 0.42534(16) 0.0314(7) Uani 1 1 d .
H2 H 0.194864 0.532912 0.438366 0.038 Uiso 1 1 calc R
C7 C 0.3731(3) 0.7473(2) 0.25889(14) 0.0256(6) Uani 1 1 d .
H7A H 0.399024 0.828354 0.256019 0.031 Uiso 1 1 calc R
H7B H 0.280390 0.736609 0.234168 0.031 Uiso 1 1 calc R
C17 C 0.2822(3) 1.0161(2) 0.10259(16) 0.0313(7) Uani 1 1 d .
H17 H 0.316049 1.091508 0.107513 0.038 Uiso 1 1 calc R
C4 C 0.4136(4) 0.7452(3) 0.45665(15) 0.0402(8) Uani 1 1 d .
H4 H 0.463735 0.787224 0.491314 0.048 Uiso 1 1 calc R
C18 C 0.3785(3) 0.9268(2) 0.10307(14) 0.0269(6) Uani 1 1 d .
H18 H 0.478340 0.941540 0.108894 0.032 Uiso 1 1 calc R
C8 C 0.4903(3) 0.6764(2) 0.22252(14) 0.0237(6) Uani 1 1 d .
H8 H 0.575460 0.674137 0.254569 0.028 Uiso 1 1 calc R
C13 C 0.3314(3) 0.8156(2) 0.09515(13) 0.0226(6) Uani 1 1 d .
C16 C 0.1360(3) 0.9951(3) 0.09489(15) 0.0323(7) Uani 1 1 d .
H16 H 0.069394 1.056031 0.094990 0.039 Uiso 1 1 calc R
C12 C 0.4454(3) 0.7224(2) 0.09329(13) 0.0232(6) Uani 1 1 d .
H12 H 0.508571 0.739159 0.052194 0.028 Uiso 1 1 calc R
C3 C 0.3256(3) 0.6561(3) 0.47609(16) 0.0377(8) Uani 1 1 d .
H3 H 0.314721 0.636993 0.524102 0.045 Uiso 1 1 calc R
C11 C 0.3907(3) 0.6004(2) 0.08328(15) 0.0298(7) Uani 1 1 d .
H11A H 0.313027 0.600509 0.047764 0.036 Uiso 1 1 calc R
H11B H 0.470416 0.553251 0.065102 0.036 Uiso 1 1 calc R
C14 C 0.1844(3) 0.7959(2) 0.08682(14) 0.0269(6) Uani 1 1 d .
H14 H 0.150186 0.720778 0.080909 0.032 Uiso 1 1 calc R
C15 C 0.0876(3) 0.8855(2) 0.08710(15) 0.0314(7) Uani 1 1 d .
H15 H -0.012529 0.871195 0.081888 0.038 Uiso 1 1 calc R

loop_
_atom_site_aniso_label
_atom_site_aniso_U_11
_atom_site_aniso_U_22
_atom_site_aniso_U_33
_atom_site_aniso_U_23
_atom_site_aniso_U_13
_atom_site_aniso_U_12
S1 0.0207(3) 0.0230(3) 0.0299(4) 0.0015(3) -0.0010(3) -0.0008(3)
O1 0.0243(10) 0.0302(10) 0.0387(12) 0.0102(8) 0.0037(9) -0.0014(9)
O2 0.0301(11) 0.0271(9) 0.0427(12) -0.0067(9) -0.0080(9) -0.0005(9)
C21 0.0311(16) 0.0355(15) 0.0230(14) 0.0022(12) -0.0050(13) 0.0042(13)
N1 0.0209(11) 0.0263(11) 0.0214(11) 0.0031(9) -0.0002(9) 0.0005(9)
C20 0.0284(15) 0.0299(15) 0.0267(15) -0.0052(11) -0.0042(13) 0.0009(13)
C6 0.0216(13) 0.0234(13) 0.0271(14) 0.0005(11) 0.0032(11) 0.0051(11)
C22 0.0210(13) 0.0258(13) 0.0285(14) 0.0008(12) -0.0015(13) -0.0017(11)
C19 0.0162(12) 0.0262(13) 0.0280(14) 0.0021(12) -0.0017(13) -0.0011(11)
C5 0.0426(17) 0.0267(14) 0.0300(15) 0.0008(12) 0.0014(14) -0.0074(14)
C1 0.0251(15) 0.0308(14) 0.0317(15) -0.0026(12) -0.0018(13) -0.0004(12)
C9 0.0328(16) 0.0232(13) 0.0304(15) 0.0040(11) 0.0077(13) 0.0026(13)
C24 0.0303(16) 0.0387(15) 0.0220(14) 0.0038(12) -0.0002(12) 0.0092(13)
C25 0.0305(15) 0.0274(14) 0.0358(16) 0.0029(13) -0.0020(13) 0.0018(12)
C10 0.0345(16) 0.0196(13) 0.0376(16) -0.0030(12) 0.0057(14) -0.0046(11)
C23 0.0357(17) 0.0373(16) 0.0218(14) -0.0034(12) -0.0008(13) 0.0065(14)
C2 0.0265(16) 0.0321(15) 0.0356(17) 0.0089(12) 0.0060(13) 0.0004(13)
C7 0.0306(14) 0.0218(13) 0.0244(14) 0.0023(11) 0.0004(11) 0.0022(12)
C17 0.0352(17) 0.0256(14) 0.0332(16) 0.0007(12) 0.0003(15) 0.0010(14)
C4 0.056(2) 0.0375(17) 0.0268(16) -0.0019(13) -0.0046(15) -0.0092(16)
C18 0.0226(14) 0.0315(15) 0.0266(15) 0.0025(12) -0.0021(12) -0.0019(12)
C8 0.0247(15) 0.0243(13) 0.0222(13) 0.0037(11) -0.0011(11) 0.0012(11)
C13 0.0245(14) 0.0280(13) 0.0154(13) 0.0022(11) -0.0001(11) -0.0013(11)
C16 0.0306(15) 0.0363(17) 0.0299(16) 0.0044(13) 0.0016(14) 0.0113(14)
C12 0.0216(13) 0.0292(13) 0.0189(13) -0.0001(11) 0.0016(11) 0.0001(12)
C3 0.044(2) 0.0441(18) 0.0254(15) 0.0074(13) 0.0049(14) 0.0033(15)
C11 0.0290(16) 0.0296(15) 0.0309(16) -0.0072(12) 0.0011(13) 0.0002(12)
C14 0.0264(14) 0.0300(14) 0.0243(14) 0.0040(11) -0.0003(12) -0.0050(12)
C15 0.0190(14) 0.0457(18) 0.0296(16) 0.0056(13) 0.0000(12) 0.0017(13)

loop_
_atom_type_symbol
_atom_type_description
_atom_type_scat_dispersion_real
_atom_type_scat_dispersion_imag
_atom_type_scat_source
C C 0.0033 0.0016 'International Tables Vol C Tables 4.2.6.8 and 6.1.1.4'
H H 0.0000 0.0000 'International Tables Vol C Tables 4.2.6.8 and 6.1.1.4'
N N 0.0061 0.0033 'International Tables Vol C Tables 4.2.6.8 and 6.1.1.4'
O O 0.0106 0.0060 'International Tables Vol C Tables 4.2.6.8 and 6.1.1.4'
S S 0.1246 0.1234 'International Tables Vol C Tables 4.2.6.8 and 6.1.1.4'

loop_
_geom_angle_atom_site_label_1
_geom_angle_atom_site_label_2
_geom_angle_atom_site_label_3
_geom_angle
O1 S1 N1 106.93(11)
O1 S1 C19 108.09(12)
O2 S1 O1 119.42(11)
O2 S1 N1 108.01(12)
O2 S1 C19 106.87(12)
N1 S1 C19 106.93(12)
C20 C21 H21 119.5
C20 C21 C22 120.9(3)
C22 C21 H21 119.5
C8 N1 S1 117.15(17)
C12 N1 S1 121.15(17)
C12 N1 C8 119.2(2)
C21 C20 H20 120.1
C19 C20 C21 119.8(2)
C19 C20 H20 120.1
C5 C6 C1 117.9(3)
C5 C6 C7 120.2(2)
C1 C6 C7 121.9(2)
C21 C22 C25 120.1(2)
C23 C22 C21 118.0(2)
C23 C22 C25 121.9(3)
C20 C19 S1 120.3(2)
C20 C19 C24 120.3(2)
C24 C19 S1 119.3(2)
C6 C5 H5 119.2
C4 C5 C6 121.5(3)
C4 C5 H5 119.2
C6 C1 H1 119.6
C2 C1 C6 120.9(3)
C2 C1 H1 119.6
H9A C9 H9B 108.0
C10 C9 H9A 109.3
C10 C9 H9B 109.3
C10 C9 C8 111.4(2)
C8 C9 H9A 109.3
C8 C9 H9B 109.3
C19 C24 H24 120.4
C23 C24 C19 119.2(3)
C23 C24 H24 120.4
C22 C25 H25A 109.5
C22 C25 H25B 109.5
C22 C25 H25C 109.5
H25A C25 H25B 109.5
H25A C25 H25C 109.5
H25B C25 H25C 109.5
C9 C10 H10A 109.6
C9 C10 H10B 109.6
H10A C10 H10B 108.1
C11 C10 C9 110.3(2)
C11 C10 H10A 109.6
C11 C10 H10B 109.6
C22 C23 H23 119.1
C24 C23 C22 121.7(3)
C24 C23 H23 119.1
C1 C2 H2 119.9
C3 C2 C1 120.2(3)
C3 C2 H2 119.9
C6 C7 H7A 109.3
C6 C7 H7B 109.3
C6 C7 C8 111.7(2)
H7A C7 H7B 107.9
C8 C7 H7A 109.3
C8 C7 H7B 109.3
C18 C17 H17 120.1
C18 C17 C16 119.7(3)
C16 C17 H17 120.1
C5 C4 H4 120.0
C5 C4 C3 120.0(3)
C3 C4 H4 120.0
C17 C18 H18 119.4
C17 C18 C13 121.1(3)
C13 C18 H18 119.4
N1 C8 C9 109.4(2)
N1 C8 C7 111.1(2)
N1 C8 H8 107.3
C9 C8 C7 114.2(2)
C9 C8 H8 107.3
C7 C8 H8 107.3
C18 C13 C12 117.7(2)
C14 C13 C18 118.5(3)
C14 C13 C12 123.7(2)
C17 C16 H16 120.0
C15 C16 C17 119.9(3)
C15 C16 H16 120.0
N1 C12 C13 109.6(2)
N1 C12 H12 106.4
N1 C12 C11 110.8(2)
C13 C12 H12 106.4
C13 C12 C11 116.7(2)
C11 C12 H12 106.4
C2 C3 C4 119.6(3)
C2 C3 H3 120.2
C4 C3 H3 120.2
C10 C11 C12 113.3(2)
C10 C11 H11A 108.9
C10 C11 H11B 108.9
C12 C11 H11A 108.9
C12 C11 H11B 108.9
H11A C11 H11B 107.7
C13 C14 H14 119.8
C15 C14 C13 120.4(3)
C15 C14 H14 119.8
C16 C15 C14 120.4(3)
C16 C15 H15 119.8
C14 C15 H15 119.8

loop_
_geom_bond_atom_site_label_1
_geom_bond_atom_site_label_2
_geom_bond_distance
S1 O1 1.434(2)
S1 O2 1.432(2)
S1 N1 1.626(2)
S1 C19 1.769(3)
C21 H21 0.9500
C21 C20 1.384(4)
C21 C22 1.394(4)
N1 C8 1.490(3)
N1 C12 1.481(3)
C20 H20 0.9500
C20 C19 1.382(4)
C6 C5 1.388(4)
C6 C1 1.393(4)
C6 C7 1.511(4)
C22 C25 1.505(4)
C22 C23 1.392(4)
C19 C24 1.392(4)
C5 H5 0.9500
C5 C4 1.382(4)
C1 H1 0.9500
C1 C2 1.390(4)
C9 H9A 0.9900
C9 H9B 0.9900
C9 C10 1.522(4)
C9 C8 1.526(4)
C24 H24 0.9500
C24 C23 1.376(4)
C25 H25A 0.9800
C25 H25B 0.9800
C25 H25C 0.9800
C10 H10A 0.9900
C10 H10B 0.9900
C10 C11 1.521(4)
C23 H23 0.9500
C2 H2 0.9500
C2 C3 1.380(4)
C7 H7A 0.9900
C7 H7B 0.9900
C7 C8 1.539(4)
C17 H17 0.9500
C17 C18 1.383(4)
C17 C16 1.388(4)
C4 H4 0.9500
C4 C3 1.384(4)
C18 H18 0.9500
C18 C13 1.394(4)
C8 H8 1.0000
C13 C12 1.528(4)
C13 C14 1.394(4)
C16 H16 0.9500
C16 C15 1.380(4)
C12 H12 1.0000
C12 C11 1.541(4)
C3 H3 0.9500
C11 H11A 0.9900
C11 H11B 0.9900
C14 H14 0.9500
C14 C15 1.389(4)
C15 H15 0.9500

loop_
_geom_torsion_atom_site_label_1
_geom_torsion_atom_site_label_2
_geom_torsion_atom_site_label_3
_geom_torsion_atom_site_label_4
_geom_torsion
S1 N1 C8 C9 -112.1(2)
S1 N1 C8 C7 120.9(2)
S1 N1 C12 C13 -114.0(2)
S1 N1 C12 C11 115.8(2)
S1 C19 C24 C23 -176.3(2)
O1 S1 N1 C8 -179.57(18)
O1 S1 N1 C12 18.6(2)
O1 S1 C19 C20 152.3(2)
O1 S1 C19 C24 -31.8(3)
O2 S1 N1 C8 -49.9(2)
O2 S1 N1 C12 148.32(19)
O2 S1 C19 C20 22.5(3)
O2 S1 C19 C24 -161.5(2)
C21 C20 C19 S1 176.0(2)
C21 C20 C19 C24 0.1(4)
C21 C22 C23 C24 -0.5(4)
N1 S1 C19 C20 -92.9(2)
N1 S1 C19 C24 83.0(2)
N1 C12 C11 C10 46.3(3)
C20 C21 C22 C25 -179.6(3)
C20 C21 C22 C23 0.3(4)
C20 C19 C24 C23 -0.4(4)
C6 C5 C4 C3 0.7(5)
C6 C1 C2 C3 0.9(4)
C6 C7 C8 N1 -162.8(2)
C6 C7 C8 C9 72.9(3)
C22 C21 C20 C19 -0.1(4)
C19 S1 N1 C8 64.8(2)
C19 S1 N1 C12 -97.0(2)
C19 C24 C23 C22 0.6(4)
C5 C6 C1 C2 0.2(4)
C5 C6 C7 C8 94.6(3)
C5 C4 C3 C2 0.4(5)
C1 C6 C5 C4 -1.0(4)
C1 C6 C7 C8 -84.8(3)
C1 C2 C3 C4 -1.2(4)
C9 C10 C11 C12 -54.3(3)
C25 C22 C23 C24 179.3(3)
C10 C9 C8 N1 -54.6(3)
C10 C9 C8 C7 70.6(3)
C7 C6 C5 C4 179.6(3)
C7 C6 C1 C2 179.6(2)
C17 C18 C13 C12 177.6(2)
C17 C18 C13 C14 -0.1(4)
C17 C16 C15 C14 -0.1(4)
C18 C17 C16 C15 -0.6(5)
C18 C13 C12 N1 54.0(3)
C18 C13 C12 C11 -179.0(2)
C18 C13 C14 C15 -0.6(4)
C8 N1 C12 C13 84.5(3)
C8 N1 C12 C11 -45.7(3)
C8 C9 C10 C11 58.6(3)
C13 C12 C11 C10 -80.1(3)
C13 C14 C15 C16 0.7(4)
C16 C17 C18 C13 0.7(4)
C12 N1 C8 C9 50.0(3)
C12 N1 C8 C7 -76.9(3)
C12 C13 C14 C15 -178.1(2)
C14 C13 C12 N1 -128.5(3)
C14 C13 C12 C11 -1.5(4)
